data_2003812
loop_
_publ_author_name
'Nakamura, K.'
'Kurisaki, T.'
'Wakita, H.'
'Yamaguchi, T.'

_publ_section_title
;
 Sodium Triaqua(ethylenediaminetetraacetato)lanthanate(III)
 Pentahydrate and the Isomorphous Neodymium(III) and Europium(III)
 Salts
;
_journal_issue 8
_journal_name_full 'Acta Crystallographica Section C'
_journal_page_first 1559
_journal_page_last 1563
_journal_paper_doi 10.1107/S0108270195001843
_journal_volume 51
_journal_year 1995
_chemical_compound_source 'see text'
_chemical_formula_moiety 'C10 H12 La N2 Na O8 , 8H2 O'
_chemical_formula_sum 'C10 H28 La N2 Na O16'
_chemical_formula_weight 594.23
_space_group_IT_number 43
_symmetry_cell_setting orthorhombic
_symmetry_space_group_name_Hall 'F 2 -2d'
_symmetry_space_group_name_H-M 'F d d 2'
_atom_type_scat_source IntTabIV
_cell_angle_alpha 90
_cell_angle_beta 90
_cell_angle_gamma 90
_cell_formula_units_Z 16
_cell_length_a 19.656(3)
_cell_length_b 35.939(2)
_cell_length_c 12.149(2)
_cell_measurement_reflns_used 25
_cell_measurement_temperature 298
_cell_measurement_theta_max 22.93
_cell_measurement_theta_min 20.56
_cell_volume 8582(2)
_diffrn_measurement_device 'Rigaku AFC-5R'
_diffrn_measurement_method '\w/2\q scans'
_diffrn_radiation_type MoK\a
_diffrn_radiation_wavelength 0.71073
_diffrn_reflns_av_R_equivalents 'not calculated'
_diffrn_reflns_limit_h_max 26
_diffrn_reflns_limit_h_min 0
_diffrn_reflns_limit_k_max 47
_diffrn_reflns_limit_k_min 0
_diffrn_reflns_limit_l_max 16
_diffrn_reflns_limit_l_min 0
_diffrn_reflns_number 2699
_diffrn_reflns_theta_max 27.5
_diffrn_standards_decay_% 1.32
_diffrn_standards_interval_count 150
_diffrn_standards_number 3
_exptl_absorpt_coefficient_mu 2.081
_exptl_absorpt_correction_T_max 0.99
_exptl_absorpt_correction_T_min 0.79
_exptl_absorpt_correction_type '\y scans (North, Phillips & Mathews, 1968)'
_exptl_crystal_colour colorless
_exptl_crystal_density_diffrn 1.839
_exptl_crystal_density_meas 1.830
_exptl_crystal_density_method 'flotation in CHCl~3~/CH~2~BrCH~2~Br'
_exptl_crystal_description prismatic
_exptl_crystal_size_max 0.4
_exptl_crystal_size_mid 0.3
_exptl_crystal_size_min 0.3
_refine_diff_density_max 0.66
_refine_diff_density_min -0.57
_refine_ls_extinction_method none
_refine_ls_goodness_of_fit_obs 1.93
_refine_ls_hydrogen_treatment 'H atoms were not located'
_refine_ls_number_parameters 270
_refine_ls_number_reflns 2388
_refine_ls_R_factor_obs 0.027
_refine_ls_shift/esd_max 0.001
_refine_ls_structure_factor_coef F
_refine_ls_weighting_details 'w = 1/[\s^2^(F) + 0.0001F^2^]'
_refine_ls_weighting_scheme calc
_refine_ls_wR_factor_obs 0.034
_reflns_number_observed 2388
_reflns_number_total 2440
_reflns_observed_criterion I>3\s(I)
_cod_data_source_file mu1164.cif
_cod_data_source_block mu1164a
_cod_depositor_comments
;

  Adding _atom_site_type_symbol to prevent confusion between Ow and O
  atom types. Adding two attached hydrogens to 'OW(?)' atoms.

  Andrius Merkys
  2013-11-05

The following automatic conversions were performed:

'_refine_ls_weighting_scheme' value 'w = 1/[\s^2^(F) + 0.0001F^2^]'
was changed to 'calc'. New tag '_refine_ls_weighting_details' was
created. The value of the new tag was set to 'w = 1/[\s^2^(F) +
0.0001F^2^]'.

Automatic conversion script
Id: cif_fix_values 3143 2015-03-26 13:38:13Z robertas 
;
_cod_original_cell_volume 8582.0(10)
_cod_database_code 2003812

loop_
_symmetry_equiv_pos_as_xyz
x,y,z
-x,-y,z
1/4+x,1/4-y,1/4+z
1/4-x,1/4+y,1/4+z
x,1/2+y,1/2+z
-x,1/2-y,1/2+z
1/4+x,3/4-y,3/4+z
1/4-x,3/4+y,3/4+z
1/2+x,y,1/2+z
1/2-x,-y,1/2+z
3/4+x,1/4-y,3/4+z
3/4-x,1/4+y,3/4+z
1/2+x,1/2+y,z
1/2-x,1/2-y,z
3/4+x,3/4-y,1/4+z
3/4-x,3/4+y,1/4+z

loop_
_atom_site_type_symbol
_atom_site_label
_atom_site_fract_x
_atom_site_fract_y
_atom_site_fract_z
_atom_site_B_iso_or_equiv
_atom_site_attached_hydrogens
La La 0.58397(2) 0.346292(9) 0.5 1.44(1) 0
Na Na 0.6375(2) 0.3686(1) 0.1886(3) 3.7(2) 0
O O(1) 0.5197(2) 0.3345(1) 0.6758(4) 2.1(2) 0
O O(2) 0.5143(3) 0.3274(2) 0.8590(4) 3.1(2) 0
O O(3) 0.7088(2) 0.3306(1) 0.4756(4) 2.3(2) 0
O O(4) 0.8132(3) 0.3245(2) 0.5411(5) 3.9(3) 0
O O(5) 0.4697(2) 0.3294(1) 0.4328(4) 2.4(2) 0
O O(6) 0.4052(3) 0.2860(2) 0.3517(6) 5.2(4) 0
O O(7) 0.5983(3) 0.3168(1) 0.3192(4) 2.3(2) 0
O O(8) 0.6063(4) 0.2676(2) 0.2090(5) 4.3(3) 0
O OW(1) 0.5008(2) 0.4039(1) 0.5175(4) 2.2(2) 2
O OW(2) 0.6382(3) 0.3929(2) 0.6346(5) 2.8(2) 2
O OW(3) 0.6371(3) 0.3969(1) 0.3810(4) 2.2(2) 2
O OW(4) 0.5164(5) 0.3868(3) 0.196(1) 10.6(7) 2
O OW(5) 0.6164(6) 0.3219(2) 0.0542(7) 8.3(5) 2
O OW(6) 0.8947(5) 0.3485(2) 0.720(1) 8.4(6) 2
O OW(7) 0.6864(3) 0.2102(2) 0.1492(5) 3.6(3) 2
O OW(8) 0.7295(7) 0.2150(3) -0.064(1) 12.4(9) 2
N N(1) 0.6506(3) 0.3068(2) 0.6659(5) 1.8(2) 0
N N(2) 0.5588(3) 0.2712(1) 0.4962(6) 2.3(2) 0
C C(1) 0.5445(3) 0.3258(2) 0.7689(6) 2.1(3) 0
C C(2) 0.6195(3) 0.3133(2) 0.7749(6) 2.6(3) 0
C C(3) 0.7509(3) 0.3252(2) 0.5541(6) 2.2(3) 0
C C(4) 0.7232(3) 0.3193(2) 0.6680(6) 2.6(3) 0
C C(5) 0.4510(4) 0.2956(2) 0.4153(6) 2.9(3) 0
C C(6) 0.4841(4) 0.2652(2) 0.4802(7) 3.2(4) 0
C C(7) 0.6004(4) 0.2822(2) 0.3013(6) 2.4(3) 0
C C(8) 0.5973(5) 0.2557(2) 0.4013(7) 3.2(4) 0
C C(9) 0.6497(4) 0.2661(2) 0.6360(7) 2.8(3) 0
C C(10) 0.5807(4) 0.2531(3) 0.6002(7) 2.5(3) 0

loop_
_geom_angle_atom_site_label_1
_geom_angle_atom_site_label_2
_geom_angle_atom_site_label_3
_geom_angle_site_symmetry_1
_geom_angle_site_symmetry_3
_geom_angle
_geom_angle_publ_flag
O(1) La O(3) . . 123.2(2) yes
O(1) La O(5) . . 77.4(2) yes
O(1) La O(7) . . 138.0(2) yes
O(1) La OW(1) . . 75.8(2) yes
O(1) La OW(2) . . 77.2(2) yes
O(1) La OW(3) . . 143.9(2) yes
O(1) La N(1) . . 62.4(2) yes
O(1) La N(2) . . 76.0(2) yes
O(3) La O(5) . . 142.0(2) yes
O(3) La O(7) . . 71.9(2) yes
O(3) La OW(1) . . 141.4(2) yes
O(3) La OW(2) . . 79.5(2) yes
O(3) La OW(3) . . 72.3(2) yes
O(3) La N(1) . . 61.10(10) yes
O(3) La N(2) . . 87.4(2) yes
O(5) La O(7) . . 72.6(2) yes
O(5) La OW(1) . . 69.9(2) yes
O(5) La OW(2) . . 138.5(2) yes
O(5) La OW(3) . . 111.2(2) yes
O(5) La N(1) . . 122.7(2) yes
O(5) La N(2) . . 65.7(2) yes
O(7) La OW(1) . . 118.7(2) yes
O(7) La OW(2) . . 143.4(2) yes
O(7) La OW(3) . . 75.8(2) yes
O(7) La N(1) . . 111.9(2) yes
O(7) La N(2) . . 65.2(2) yes
OW(1) La OW(2) . . 72.3(2) yes
OW(1) La OW(3) . . 74.9(2) yes
OW(1) La N(1) . . 129.0(2) yes
OW(1) La N(2) . . 131.30(10) yes
OW(2) La OW(3) . . 74.1(2) yes
OW(2) La N(1) . . 71.2(2) yes
OW(2) La N(2) . . 136.5(2) yes
OW(3) La N(1) . . 125.5(2) yes
OW(3) La N(2) . . 140.1(2) yes
N(1) La N(2) . . 66.2(2) yes
O(1) C(1) O(2) . . 126.0(6) no
O(2) C(1) C(2) . . 115.3(6) no
C(1) C(2) N(1) . . 113.6(5) no
C(2) N(1) C(4) . . 109.5(6) no
N(1) C(4) C(3) . . 111.9(6) no
N(2) C(8) C(7) . . 113.4(7) no
C(8) C(7) O(7) . . 118.1(7) no
O(7) C(7) O(8) . . 125.1(7) no
O(8) C(7) C(8) . . 116.8(7) no
C(8) N(2) C(6) . . 110.1(7) no
C(4) C(3) O(4) . . 118.3(6) no
O(4) C(3) O(3) . . 123.4(7) no
O(3) C(3) C(4) . . 118.2(6) no
C(4) N(1) C(9) . . 107.8(5) no
N(1) C(9) C(10) . . 112.6(6) no
C(9) C(10) N(2) . . 111.8(6) no
C(10) N(2) C(8) . . 110.3(5) no
N(2) C(6) C(5) . . 113.0(6) no
C(6) C(5) O(5) . . 118.5(7) no
O(5) C(5) O(6) . . 125.0(8) no
O(6) C(5) C(6) . . 116.4(8) no
C(6) N(2) C(10) . . 109.3(6) no
C(9) N(1) C(2) . . 111.4(6) no
C(2) C(1) O(1) . . 118.7(6) no
O(5) Na O(7) 7_554 . 139.8(2) yes
O(5) Na OW(1) 7_554 7_554 71.4(2) yes
O(5) Na OW(3) 7_554 . 74.1(2) yes
O(5) Na OW(4) 7_554 . 115.5(3) yes
O(5) Na OW(5) 7_554 . 129.0(3) yes
O(7) Na OW(1) . 7_554 78.5(2) yes
O(7) Na OW(3) . . 73.8(2) yes
O(7) Na OW(4) . . 83.1(3) yes
O(7) Na OW(5) . . 81.9(3) yes
OW(1) Na OW(3) 7_554 . 77.6(2) yes
OW(1) Na OW(4) 7_554 . 155.6(4) yes
OW(1) Na OW(5) 7_554 . 100.7(3) yes
OW(3) Na OW(4) . . 81.9(4) yes
OW(3) Na OW(5) . . 155.6(3) yes
OW(4) Na OW(5) . . 92.5(4) yes

loop_
_geom_bond_atom_site_label_1
_geom_bond_atom_site_label_2
_geom_bond_site_symmetry_2
_geom_bond_distance
_geom_bond_publ_flag
La O(1) . 2.518(5) yes
La O(3) . 2.534(4) yes
La O(5) . 2.467(5) yes
La O(7) . 2.455(5) yes
La OW(1) . 2.646(4) yes
La OW(2) . 2.572(5) yes
La OW(3) . 2.548(5) yes
La N(1) . 2.792(6) yes
La N(2) . 2.743(5) yes
O(1) C(1) . 1.271(9) no
O(2) C(1) . 1.246(8) no
O(3) C(3) . 1.278(8) no
O(4) C(3) . 1.234(8) no
O(5) C(5) . 1.287(9) no
O(6) C(5) . 1.234(9) no
O(7) C(7) . 1.261(9) no
O(8) C(7) . 1.244(9) no
N(1) C(2) . 1.476(9) no
N(1) C(4) . 1.497(8) no
N(1) C(9) . 1.506(9) no
N(2) C(6) . 1.498(9) no
N(2) C(8) . 1.490(10) no
N(2) C(10) . 1.490(10) no
C(1) C(2) . 1.543(9) no
C(3) C(4) . 1.500(10) no
C(5) C(6) . 1.490(10) no
C(7) C(8) . 1.550(10) no
C(9) C(10) . 1.500(10) no
Na O(5) 7_554 2.472(6) yes
Na O(7) . 2.566(6) yes
Na OW(1) 7_554 2.555(6) yes
Na OW(3) . 2.550(6) yes
Na OW(4) . 2.470(10) yes
Na OW(5) . 2.378(9) yes

loop_
_geom_contact_atom_site_label_1
_geom_contact_atom_site_label_2
_geom_contact_distance
_geom_contact_site_symmetry_2
_geom_contact_publ_flag
O(1) OW(3) 2.745(7) 15_455 yes
O(2) OW(2) 2.717(8) 15_455 yes
O(3) OW(1) 2.718(7) 7_554 yes
O(4) OW(2) 2.676(8) 7_554 yes
O(4) OW(6) 2.830(10) . yes
O(6) OW(6) 2.760(10) 9_454 yes
O(6) OW(8) 2.84(2) 6_655 yes
O(8) OW(5) 2.720(10) . yes
O(8) OW(7) 2.695(9) . yes
OW(1) OW(7) 2.772(7) 4_655 yes
OW(3) OW(7) 2.703(8) 4_655 yes
OW(4) OW(6) 2.780(10) 9_454 yes
OW(4) OW(8) 2.81(2) 4_655 yes
OW(7) OW(8) 2.730(10) . yes
OW(8) OW(8) 2.64(2) 14_655 yes
